data_7047681
loop_
_publ_author_name
'Bai, Shi-Qiang'
'Wong, Ivy Hoi Ka'
'Zhang, Nan'
'Lin Ke, Karen'
'Lin, Ming'
'Young, David James'
'Hor, T. S. Andy'

_publ_section_title
;
 A new 3-D coordination polymer as a precursor for CuI-based
 thermoelectric composites.
;
_journal_issue 45
_journal_name_full 'Dalton transactions (Cambridge, England : 2003)'
_journal_page_first 16292
_journal_page_last 16298
_journal_paper_doi 10.1039/c8dt03219j
_journal_volume 47
_journal_year 2018
_chemical_formula_sum 'C16 H14 Cu2 I2 S2'
_chemical_formula_weight 651.27
_space_group_IT_number 2
_space_group_name_Hall '-P 1'
_space_group_name_H-M_alt 'P -1'
_symmetry_cell_setting triclinic
_symmetry_space_group_name_Hall '-P 1'
_symmetry_space_group_name_H-M 'P -1'
_atom_sites_solution_hydrogens geom
_atom_sites_solution_primary direct
_atom_sites_solution_secondary difmap
_audit_creation_method SHELXL-97
_audit_update_record
;
2018-09-12 deposited with the CCDC.
2018-10-01 downloaded from the CCDC.
;
_cell_angle_alpha 115.9720(10)
_cell_angle_beta 106.7240(10)
_cell_angle_gamma 94.8040(10)
_cell_formula_units_Z 2
_cell_length_a 7.3864(3)
_cell_length_b 12.2916(4)
_cell_length_c 12.5264(4)
_cell_measurement_reflns_used 9834
_cell_measurement_temperature 296(2)
_cell_measurement_theta_max 37.88
_cell_measurement_theta_min 2.97
_cell_volume 949.67(6)
_computing_cell_refinement 'Bruker DUO'
_computing_data_collection 'Bruker DUO'
_computing_data_reduction 'Bruker SAINT'
_computing_molecular_graphics 'Bruker SHELXTL'
_computing_publication_material 'Bruker SHELXTL'
_computing_structure_refinement 'Bruker SHELXTL'
_computing_structure_solution 'Bruker SHELXTL'
_diffrn_ambient_temperature 296(2)
_diffrn_measured_fraction_theta_full 0.989
_diffrn_measured_fraction_theta_max 0.989
_diffrn_measurement_device_type 'APEX DUO'
_diffrn_measurement_method 'phi and omega scans'
_diffrn_radiation_monochromator graphite
_diffrn_radiation_source 'fine-focus sealed tube'
_diffrn_radiation_type MoK\a
_diffrn_radiation_wavelength 0.71073
_diffrn_reflns_av_R_equivalents 0.0312
_diffrn_reflns_limit_h_max 13
_diffrn_reflns_limit_h_min -13
_diffrn_reflns_limit_k_max 22
_diffrn_reflns_limit_k_min -22
_diffrn_reflns_limit_l_max 22
_diffrn_reflns_limit_l_min -22
_diffrn_reflns_number 87927
_diffrn_reflns_theta_full 40.41
_diffrn_reflns_theta_max 40.41
_diffrn_reflns_theta_min 1.90
_exptl_absorpt_coefficient_mu 5.702
_exptl_absorpt_correction_T_max 0.7479
_exptl_absorpt_correction_T_min 0.4177
_exptl_absorpt_correction_type multi-scan
_exptl_absorpt_process_details
;
The crystal's faces were indexed using Face Indexing Software. 
Bruker AXS area detector scaling and absorption correction was performed using SADABS Software
;
_exptl_crystal_colour colourless
_exptl_crystal_density_diffrn 2.278
_exptl_crystal_density_method 'not measured'
_exptl_crystal_description block
_exptl_crystal_F_000 612
_exptl_crystal_size_max 0.55
_exptl_crystal_size_mid 0.20
_exptl_crystal_size_min 0.05
_refine_diff_density_max 0.812
_refine_diff_density_min -2.127
_refine_diff_density_rms 0.211
_refine_ls_extinction_method none
_refine_ls_goodness_of_fit_ref 1.067
_refine_ls_hydrogen_treatment constr
_refine_ls_matrix_type full
_refine_ls_number_parameters 199
_refine_ls_number_reflns 11922
_refine_ls_number_restraints 0
_refine_ls_restrained_S_all 1.067
_refine_ls_R_factor_all 0.0405
_refine_ls_R_factor_gt 0.0298
_refine_ls_shift/su_max 0.001
_refine_ls_shift/su_mean 0.000
_refine_ls_structure_factor_coef Fsqd
_refine_ls_weighting_details 'calc w=1/[\s^2^(Fo^2^)+(0.0369P)^2^+0.4989P] where P=(Fo^2^+2Fc^2^)/3'
_refine_ls_weighting_scheme calc
_refine_ls_wR_factor_gt 0.0719
_refine_ls_wR_factor_ref 0.0793
_reflns_number_gt 9742
_reflns_number_total 11922
_reflns_threshold_expression >2sigma(I)
_cod_data_source_file c8dt03219j2.cif
_cod_data_source_block 2
_cod_depositor_comments
;
The following automatic conversions were performed:

'_symmetry_cell_setting' value 'Triclinic' changed to 'triclinic'
according to
/home/data/users/saulius/crontab/automatic-downloads/rss-feeds/RSC/lib/dictionaries/cif_core.dic
dictionary named 'cif_core.dic' version 2.4.2 from 2011-04-26.

Automatic conversion script
Id: cif_fix_values 4973 2017-02-22 13:04:09Z antanas 

 Adding full bibliography for 7047681.cif.
;
_cod_original_sg_symbol_H-M P-1
_cod_database_code 7047681
_diffrn_reflns_av_unetl/neti 0.0181

loop_
_symmetry_equiv_pos_as_xyz
'x, y, z'
'-x, -y, -z'

loop_
_atom_site_label
_atom_site_type_symbol
_atom_site_fract_x
_atom_site_fract_y
_atom_site_fract_z
_atom_site_U_iso_or_equiv
_atom_site_adp_type
_atom_site_occupancy
_atom_site_symmetry_multiplicity
_atom_site_calc_flag
_atom_site_refinement_flags
Cu1 Cu 0.38167(4) 0.88514(2) 0.44294(3) 0.04048(6) Uani 1 1 d .
Cu2 Cu 0.11476(4) 0.98666(3) 0.60089(2) 0.03875(5) Uani 1 1 d .
I1 I 0.496131(16) 0.966309(11) 0.304764(12) 0.03298(3) Uani 1 1 d .
I2 I -0.002959(16) 0.804894(10) 0.362916(10) 0.02998(3) Uani 1 1 d .
S1 S 0.51061(6) 0.71090(4) 0.41484(4) 0.03022(7) Uani 1 1 d .
S2 S -0.01627(6) 0.90915(4) 0.71168(4) 0.02905(7) Uani 1 1 d .
C1 C 0.1459(5) 0.4042(3) 0.0129(3) 0.0656(8) Uani 1 1 d .
H1A H 0.0745 0.3418 -0.0701 0.079 Uiso 1 1 calc R
C2 C 0.2875(5) 0.4998(3) 0.0352(3) 0.0619(7) Uani 1 1 d .
H2A H 0.3098 0.5023 -0.0332 0.074 Uiso 1 1 calc R
C3 C 0.1103(5) 0.4008(3) 0.1132(3) 0.0587(7) Uani 1 1 d .
H3A H 0.0154 0.3357 0.0981 0.070 Uiso 1 1 calc R
C4 C 0.3972(4) 0.5927(3) 0.1583(2) 0.0465(5) Uani 1 1 d .
H4A H 0.4944 0.6561 0.1727 0.056 Uiso 1 1 calc R
C5 C 0.2155(3) 0.4943(2) 0.2371(2) 0.0427(4) Uani 1 1 d .
H5A H 0.1890 0.4928 0.3047 0.051 Uiso 1 1 calc R
C6 C 0.3604(3) 0.59007(17) 0.26008(17) 0.0310(3) Uani 1 1 d .
C7 C 0.4399(3) 0.66637(17) 0.52024(19) 0.0364(4) Uani 1 1 d .
H7A H 0.5075 0.7317 0.6076 0.044 Uiso 1 1 calc R
H7B H 0.3011 0.6588 0.5014 0.044 Uiso 1 1 calc R
C8 C 0.4837(3) 0.54919(17) 0.50777(18) 0.0346(3) Uani 1 1 d .
C9 C 0.3402(6) 0.6457(4) 0.7772(4) 0.0701(9) Uani 1 1 d .
H9A H 0.4111 0.5904 0.7895 0.084 Uiso 1 1 calc R
C10 C 0.4119(6) 0.7707(4) 0.8551(4) 0.0847(13) Uani 1 1 d .
H10A H 0.5323 0.8003 0.9210 0.102 Uiso 1 1 calc R
C11 C 0.1626(5) 0.6020(3) 0.6807(4) 0.0612(8) Uani 1 1 d .
H11A H 0.1137 0.5166 0.6262 0.073 Uiso 1 1 calc R
C12 C 0.3096(4) 0.8550(3) 0.8383(3) 0.0639(8) Uani 1 1 d .
H12A H 0.3629 0.9403 0.8905 0.077 Uiso 1 1 calc R
C13 C 0.0550(4) 0.6843(2) 0.6637(3) 0.0464(5) Uani 1 1 d .
H13A H -0.0664 0.6541 0.5986 0.056 Uiso 1 1 calc R
C14 C 0.1287(3) 0.81129(17) 0.74376(17) 0.0310(3) Uani 1 1 d .
C15 C 0.0436(3) 1.04419(19) 0.86789(17) 0.0370(4) Uani 1 1 d .
H15A H 0.1794 1.0868 0.8990 0.044 Uiso 1 1 calc R
H15B H -0.0346 1.1015 0.8593 0.044 Uiso 1 1 calc R
C16 C 0.0113(4) 1.0128(2) 0.96108(18) 0.0413(4) Uani 1 1 d .

loop_
_atom_site_aniso_label
_atom_site_aniso_U_11
_atom_site_aniso_U_22
_atom_site_aniso_U_33
_atom_site_aniso_U_23
_atom_site_aniso_U_13
_atom_site_aniso_U_12
Cu1 0.04360(13) 0.03058(10) 0.05134(14) 0.02388(10) 0.01633(11) 0.00833(9)
Cu2 0.04586(13) 0.04335(13) 0.03220(10) 0.02124(10) 0.01526(9) 0.01471(10)
I1 0.02927(5) 0.03606(6) 0.03862(6) 0.02188(5) 0.01273(4) 0.00868(4)
I2 0.02913(5) 0.02974(5) 0.02778(5) 0.01103(4) 0.01037(4) 0.00780(4)
S1 0.03251(17) 0.02822(16) 0.03881(19) 0.02090(15) 0.01653(15) 0.01031(14)
S2 0.03007(16) 0.03444(18) 0.02412(15) 0.01563(14) 0.00933(13) 0.00820(14)
C1 0.077(2) 0.0593(16) 0.0381(11) 0.0085(11) 0.0139(12) 0.0197(15)
C2 0.0788(19) 0.079(2) 0.0405(11) 0.0292(13) 0.0340(13) 0.0358(17)
C3 0.0587(15) 0.0462(13) 0.0496(13) 0.0153(11) 0.0064(11) 0.0008(11)
C4 0.0574(13) 0.0559(13) 0.0453(11) 0.0299(10) 0.0327(10) 0.0239(11)
C5 0.0452(10) 0.0409(10) 0.0392(9) 0.0205(8) 0.0118(8) 0.0027(8)
C6 0.0368(8) 0.0303(7) 0.0351(7) 0.0187(6) 0.0187(6) 0.0163(6)
C7 0.0553(11) 0.0301(7) 0.0387(8) 0.0226(7) 0.0253(8) 0.0188(7)
C8 0.0461(9) 0.0290(7) 0.0357(8) 0.0210(6) 0.0147(7) 0.0126(7)
C9 0.083(2) 0.081(2) 0.090(2) 0.061(2) 0.050(2) 0.0571(19)
C10 0.073(2) 0.085(3) 0.075(2) 0.037(2) -0.0050(17) 0.040(2)
C11 0.0772(19) 0.0416(12) 0.088(2) 0.0336(13) 0.0535(18) 0.0278(12)
C12 0.0539(14) 0.0522(14) 0.0546(14) 0.0177(12) -0.0105(11) 0.0175(12)
C13 0.0435(10) 0.0358(9) 0.0581(13) 0.0179(9) 0.0240(10) 0.0087(8)
C14 0.0319(7) 0.0343(7) 0.0324(7) 0.0193(6) 0.0139(6) 0.0090(6)
C15 0.0481(10) 0.0359(8) 0.0272(7) 0.0148(6) 0.0146(7) 0.0109(7)
C16 0.0541(11) 0.0463(10) 0.0277(7) 0.0181(7) 0.0183(8) 0.0184(9)

loop_
_atom_type_symbol
_atom_type_description
_atom_type_scat_dispersion_real
_atom_type_scat_dispersion_imag
_atom_type_scat_source
C C 0.0033 0.0016 'International Tables Vol C Tables 4.2.6.8 and 6.1.1.4'
H H 0.0000 0.0000 'International Tables Vol C Tables 4.2.6.8 and 6.1.1.4'
S S 0.1246 0.1234 'International Tables Vol C Tables 4.2.6.8 and 6.1.1.4'
Cu Cu 0.3201 1.2651 'International Tables Vol C Tables 4.2.6.8 and 6.1.1.4'
I I -0.4742 1.8119 'International Tables Vol C Tables 4.2.6.8 and 6.1.1.4'

loop_
_geom_angle_atom_site_label_1
_geom_angle_atom_site_label_2
_geom_angle_atom_site_label_3
_geom_angle
_geom_angle_site_symmetry_1
_geom_angle_site_symmetry_3
S1 Cu1 I1 104.657(15) . .
S1 Cu1 I2 106.560(15) . .
I1 Cu1 I2 113.809(11) . .
S1 Cu1 I1 105.499(16) . 2_676
I1 Cu1 I1 118.931(10) . 2_676
I2 Cu1 I1 106.429(11) . 2_676
S1 Cu1 Cu1 120.80(2) . 2_676
I1 Cu1 Cu1 60.310(11) . 2_676
I2 Cu1 Cu1 132.417(17) . 2_676
I1 Cu1 Cu1 58.621(11) 2_676 2_676
S2 Cu2 I2 106.677(15) . .
S2 Cu2 I2 106.618(15) . 2_576
I2 Cu2 I2 116.606(10) . 2_576
S2 Cu2 I1 109.397(14) . 2_676
I2 Cu2 I1 106.951(10) . 2_676
I2 Cu2 I1 110.399(11) 2_576 2_676
S2 Cu2 Cu2 123.04(2) . 2_576
I2 Cu2 Cu2 58.372(10) . 2_576
I2 Cu2 Cu2 58.234(10) 2_576 2_576
I1 Cu2 Cu2 127.530(16) 2_676 2_576
Cu1 I1 Cu2 104.361(9) . 2_676
Cu1 I1 Cu1 61.069(10) . 2_676
Cu2 I1 Cu1 71.812(9) 2_676 2_676
Cu2 I2 Cu2 63.394(10) . 2_576
Cu2 I2 Cu1 72.594(10) . .
Cu2 I2 Cu1 101.131(9) 2_576 .
C6 S1 C7 103.60(9) . .
C6 S1 Cu1 105.28(6) . .
C7 S1 Cu1 102.20(6) . .
C14 S2 C15 103.55(9) . .
C14 S2 Cu2 107.25(6) . .
C15 S2 Cu2 104.20(7) . .
C3 C1 C2 119.9(3) . .
C1 C2 C4 120.8(3) . .
C1 C3 C5 120.2(3) . .
C2 C4 C6 119.4(3) . .
C3 C5 C6 120.1(2) . .
C5 C6 C4 119.6(2) . .
C5 C6 S1 123.88(15) . .
C4 C6 S1 116.47(17) . .
C8 C7 S1 112.58(14) . .
C8 C8 C7 177.3(3) 2_666 .
C10 C9 C11 119.4(3) . .
C9 C10 C12 121.4(3) . .
C9 C11 C13 120.4(3) . .
C14 C12 C10 119.4(3) . .
C14 C13 C11 119.8(3) . .
C12 C14 C13 119.6(2) . .
C12 C14 S2 123.84(18) . .
C13 C14 S2 116.52(16) . .
C16 C15 S2 113.50(16) . .
C16 C16 C15 178.6(3) 2_577 .

loop_
_geom_bond_atom_site_label_1
_geom_bond_atom_site_label_2
_geom_bond_distance
_geom_bond_site_symmetry_2
Cu1 S1 2.3435(5) .
Cu1 I1 2.6305(3) .
Cu1 I2 2.6599(3) .
Cu1 I1 2.6766(3) 2_676
Cu1 Cu1 2.6966(5) 2_676
Cu2 S2 2.3553(5) .
Cu2 I2 2.6426(3) .
Cu2 I2 2.6466(3) 2_576
Cu2 I1 2.6758(3) 2_676
Cu2 Cu2 2.7791(5) 2_576
I1 Cu2 2.6758(3) 2_676
I1 Cu1 2.6766(3) 2_676
I2 Cu2 2.6466(3) 2_576
S1 C6 1.777(2) .
S1 C7 1.8159(18) .
S2 C14 1.7737(19) .
S2 C15 1.8203(19) .
C1 C3 1.372(5) .
C1 C2 1.375(5) .
C2 C4 1.387(4) .
C3 C5 1.388(3) .
C4 C6 1.390(3) .
C5 C6 1.389(3) .
C7 C8 1.454(2) .
C8 C8 1.195(3) 2_666
C9 C10 1.358(6) .
C9 C11 1.368(5) .
C10 C12 1.385(4) .
C11 C13 1.388(4) .
C12 C14 1.374(3) .
C13 C14 1.382(3) .
C15 C16 1.452(3) .
C16 C16 1.196(4) 2_577

loop_
_geom_torsion_atom_site_label_1
_geom_torsion_atom_site_label_2
_geom_torsion_atom_site_label_3
_geom_torsion_atom_site_label_4
_geom_torsion
_geom_torsion_site_symmetry_1
_geom_torsion_site_symmetry_4
S1 Cu1 I1 Cu2 -58.039(17) . 2_676
I2 Cu1 I1 Cu2 -173.978(10) . 2_676
I1 Cu1 I1 Cu2 59.359(14) 2_676 2_676
Cu1 Cu1 I1 Cu2 59.359(14) 2_676 2_676
S1 Cu1 I1 Cu1 -117.40(2) . 2_676
I2 Cu1 I1 Cu1 126.663(18) . 2_676
I1 Cu1 I1 Cu1 0.0 2_676 2_676
S2 Cu2 I2 Cu2 118.94(2) . 2_576
I2 Cu2 I2 Cu2 0.0 2_576 2_576
I1 Cu2 I2 Cu2 -124.070(16) 2_676 2_576
S2 Cu2 I2 Cu1 -128.516(16) . .
I2 Cu2 I2 Cu1 112.539(13) 2_576 .
I1 Cu2 I2 Cu1 -11.531(10) 2_676 .
Cu2 Cu2 I2 Cu1 112.539(13) 2_576 .
S1 Cu1 I2 Cu2 123.726(17) . .
I1 Cu1 I2 Cu2 -121.455(13) . .
I1 Cu1 I2 Cu2 11.496(9) 2_676 .
Cu1 Cu1 I2 Cu2 -50.74(2) 2_676 .
S1 Cu1 I2 Cu2 -178.959(15) . 2_576
I1 Cu1 I2 Cu2 -64.141(13) . 2_576
I1 Cu1 I2 Cu2 68.810(11) 2_676 2_576
Cu1 Cu1 I2 Cu2 6.58(3) 2_676 2_576
I1 Cu1 S1 C6 -75.59(6) . .
I2 Cu1 S1 C6 45.28(6) . .
I1 Cu1 S1 C6 158.15(6) 2_676 .
Cu1 Cu1 S1 C6 -139.48(6) 2_676 .
I1 Cu1 S1 C7 176.45(8) . .
I2 Cu1 S1 C7 -62.68(8) . .
I1 Cu1 S1 C7 50.19(8) 2_676 .
Cu1 Cu1 S1 C7 112.56(8) 2_676 .
I2 Cu2 S2 C14 77.72(7) . .
I2 Cu2 S2 C14 -157.02(7) 2_576 .
I1 Cu2 S2 C14 -37.63(7) 2_676 .
Cu2 Cu2 S2 C14 140.45(7) 2_576 .
I2 Cu2 S2 C15 -172.92(7) . .
I2 Cu2 S2 C15 -47.66(8) 2_576 .
I1 Cu2 S2 C15 71.73(8) 2_676 .
Cu2 Cu2 S2 C15 -110.19(8) 2_576 .
C3 C1 C2 C4 0.8(5) . .
C2 C1 C3 C5 0.6(5) . .
C1 C2 C4 C6 -1.3(4) . .
C1 C3 C5 C6 -1.5(5) . .
C3 C5 C6 C4 1.0(4) . .
C3 C5 C6 S1 -177.4(2) . .
C2 C4 C6 C5 0.4(4) . .
C2 C4 C6 S1 178.9(2) . .
C7 S1 C6 C5 4.9(2) . .
Cu1 S1 C6 C5 -102.08(17) . .
C7 S1 C6 C4 -173.55(16) . .
Cu1 S1 C6 C4 79.51(16) . .
C6 S1 C7 C8 63.67(18) . .
Cu1 S1 C7 C8 172.92(15) . .
S1 C7 C8 C8 -48(6) . 2_666
C11 C9 C10 C12 -0.4(7) . .
C10 C9 C11 C13 -1.1(5) . .
C9 C10 C12 C14 2.3(7) . .
C9 C11 C13 C14 0.8(4) . .
C10 C12 C14 C13 -2.6(5) . .
C10 C12 C14 S2 -179.5(3) . .
C11 C13 C14 C12 1.1(4) . .
C11 C13 C14 S2 178.2(2) . .
C15 S2 C14 C12 -32.9(3) . .
Cu2 S2 C14 C12 76.9(2) . .
C15 S2 C14 C13 150.06(16) . .
Cu2 S2 C14 C13 -100.12(16) . .
C14 S2 C15 C16 -56.14(18) . .
Cu2 S2 C15 C16 -168.20(15) . .
S2 C15 C16 C16 101(14) . 2_577
